data_4037389
loop_
_publ_author_name
'Tan, Zhenda'
'Zhao, He'
'Zhou, Changjian'
'Jiang, Huanfeng'
'Zhang, Min'

_publ_section_title
;
 Aerobic Copper-Catalyzed Halocyclization of Methyl N-Heteroaromatics with
 Aliphatic Amines: Access to Functionalized Imidazo-Fused N-Heterocycles.
;
_journal_issue 20
_journal_name_full 'The Journal of organic chemistry'
_journal_page_first 9939
_journal_page_last 9946
_journal_paper_doi 10.1021/acs.joc.6b02117
_journal_volume 81
_journal_year 2016
_chemical_formula_moiety 'C17 H11 Br N2'
_chemical_formula_sum 'C17 H11 Br N2'
_chemical_formula_weight 323.19
_space_group_crystal_system orthorhombic
_space_group_IT_number 33
_space_group_name_Hall 'P 2c -2n'
_space_group_name_H-M_alt 'P n a 21'
_atom_sites_solution_hydrogens geom
_audit_creation_method SHELXL-2014
_cell_angle_alpha 90
_cell_angle_beta 90
_cell_angle_gamma 90
_cell_formula_units_Z 4
_cell_length_a 18.523(5)
_cell_length_b 14.642(4)
_cell_length_c 5.1195(15)
_cell_measurement_reflns_used 1185
_cell_measurement_temperature 296(2)
_cell_measurement_theta_max 18.97
_cell_measurement_theta_min 2.60
_cell_volume 1388.5(7)
_computing_structure_refinement 'SHELXL-2014 (Sheldrick, 2014)'
_diffrn_ambient_temperature 296(2)
_diffrn_measured_fraction_theta_full 0.962
_diffrn_measured_fraction_theta_max 0.991
_diffrn_measurement_device_type 'CCD area detector'
_diffrn_measurement_method 'phi and omega scans'
_diffrn_radiation_type MoK\a
_diffrn_radiation_wavelength 0.71073
_diffrn_reflns_av_R_equivalents 0.0746
_diffrn_reflns_av_unetI/netI 0.0879
_diffrn_reflns_Laue_measured_fraction_full 0.962
_diffrn_reflns_Laue_measured_fraction_max 0.991
_diffrn_reflns_limit_h_max 21
_diffrn_reflns_limit_h_min -18
_diffrn_reflns_limit_k_max 17
_diffrn_reflns_limit_k_min -17
_diffrn_reflns_limit_l_max 6
_diffrn_reflns_limit_l_min -5
_diffrn_reflns_number 8008
_diffrn_reflns_point_group_measured_fraction_full 0.922
_diffrn_reflns_point_group_measured_fraction_max 0.951
_diffrn_reflns_theta_full 25.242
_diffrn_reflns_theta_max 24.981
_diffrn_reflns_theta_min 1.773
_diffrn_source 'sealed tube'
_exptl_absorpt_coefficient_mu 2.950
_exptl_absorpt_correction_type none
_exptl_crystal_colour yellow
_exptl_crystal_density_diffrn 1.546
_exptl_crystal_description block
_exptl_crystal_F_000 648
_exptl_crystal_size_max 0.21
_exptl_crystal_size_mid 0.2
_exptl_crystal_size_min 0.19
_refine_diff_density_max 0.314
_refine_diff_density_min -0.439
_refine_diff_density_rms 0.064
_refine_ls_abs_structure_details
;
 Flack x determined using 458 quotients [(I+)-(I-)]/[(I+)+(I-)]
 (Parsons, Flack and Wagner, Acta Cryst. B69 (2013) 249-259).
;
_refine_ls_abs_structure_Flack 0.02(2)
_refine_ls_extinction_method none
_refine_ls_goodness_of_fit_ref 0.825
_refine_ls_hydrogen_treatment constr
_refine_ls_matrix_type full
_refine_ls_number_parameters 181
_refine_ls_number_reflns 2315
_refine_ls_number_restraints 2
_refine_ls_restrained_S_all 0.830
_refine_ls_R_factor_all 0.0927
_refine_ls_R_factor_gt 0.0530
_refine_ls_shift/su_max 0.000
_refine_ls_shift/su_mean 0.000
_refine_ls_structure_factor_coef Fsqd
_refine_ls_weighting_details 'w=1/[\s^2^(Fo^2^)+(0.1015P)^2^+2.1551P] where P=(Fo^2^+2Fc^2^)/3'
_refine_ls_weighting_scheme calc
_refine_ls_wR_factor_gt 0.1322
_refine_ls_wR_factor_ref 0.1622
_reflns_Friedel_coverage 0.707
_reflns_Friedel_fraction_full 0.870
_reflns_Friedel_fraction_max 0.899
_reflns_number_gt 1544
_reflns_number_total 2315
_reflns_threshold_expression 'I > 2\s(I)'
_cod_data_source_file jo6b02117_si_002.cif
_cod_data_source_block 1
_cod_database_code 4037389
_shelx_space_group_comment
;
The symmetry employed for this shelxl refinement is uniquely defined
by the following loop, which should always be used as a source of
symmetry information in preference to the above space-group names.
They are only intended as comments.
;
_shelxl_version_number 2014-3

loop_
_space_group_symop_operation_xyz
'x, y, z'
'-x, -y, z+1/2'
'x+1/2, -y+1/2, z'
'-x+1/2, y+1/2, z+1/2'

loop_
_atom_site_label
_atom_site_type_symbol
_atom_site_fract_x
_atom_site_fract_y
_atom_site_fract_z
_atom_site_U_iso_or_equiv
_atom_site_adp_type
_atom_site_occupancy
_atom_site_site_symmetry_order
_atom_site_calc_flag
_atom_site_refinement_flags_posn
_atom_site_refinement_flags_adp
Br1 Br 0.68461(6) 0.77665(8) 0.6229(3) 0.0692(5) Uani 1 1 d . .
N1 N 0.8272(4) 0.8518(5) 0.0729(18) 0.042(2) Uani 1 1 d . .
N2 N 0.8091(4) 0.7335(6) 0.332(2) 0.051(2) Uani 1 1 d . .
C1 C 0.7645(5) 0.8691(6) 0.220(2) 0.042(2) Uani 1 1 d . .
C2 C 0.7265(6) 0.9527(7) 0.180(2) 0.054(3) Uani 1 1 d . .
H2B H 0.6859 0.9657 0.2803 0.065 Uiso 1 1 calc R U
C3 C 0.7484(6) 1.0123(7) 0.000(2) 0.058(3) Uani 1 1 d . .
H3A H 0.7225 1.0660 -0.0251 0.069 Uiso 1 1 calc R U
C4 C 0.8354(6) 1.0560(7) -0.348(3) 0.065(3) Uani 1 1 d . .
H4A H 0.8088 1.1088 -0.3790 0.078 Uiso 1 1 calc R U
C5 C 0.8948(7) 1.0415(7) -0.490(3) 0.064(3) Uani 1 1 d . .
H5A H 0.9101 1.0850 -0.6098 0.076 Uiso 1 1 calc R U
C6 C 0.9339(6) 0.9608(7) -0.458(2) 0.056(3) Uani 1 1 d . .
H6A H 0.9745 0.9496 -0.5592 0.067 Uiso 1 1 calc R U
C7 C 0.9117(6) 0.8974(7) -0.273(2) 0.051(3) Uani 1 1 d . .
H7A H 0.9374 0.8434 -0.2518 0.062 Uiso 1 1 calc R U
C8 C 0.8520(5) 0.9141(6) -0.121(2) 0.041(2) Uani 1 1 d . .
C9 C 0.8110(5) 0.9950(7) -0.154(2) 0.050(3) Uani 1 1 d . .
C10 C 0.7568(6) 0.7966(6) 0.377(2) 0.047(3) Uani 1 1 d . .
C11 C 0.8511(5) 0.7663(5) 0.150(3) 0.041(2) Uani 1 1 d . .
C12 C 0.9141(5) 0.7160(6) 0.048(2) 0.047(3) Uani 1 1 d D .
C13 C 0.9054(7) 0.6524(8) -0.133(3) 0.089(5) Uani 1 1 d . .
H13A H 0.8593 0.6411 -0.1982 0.107 Uiso 1 1 calc R U
C14 C 0.9628(9) 0.6022(9) -0.229(4) 0.105(6) Uani 1 1 d . .
H14A H 0.9558 0.5608 -0.3641 0.125 Uiso 1 1 calc R U
C15 C 1.0292(8) 0.6137(9) -0.125(3) 0.078(4) Uani 1 1 d . .
H15A H 1.0677 0.5780 -0.1816 0.093 Uiso 1 1 calc R U
C16 C 1.0391(7) 0.6764(12) 0.059(3) 0.093(5) Uani 1 1 d . .
H16A H 1.0854 0.6864 0.1228 0.112 Uiso 1 1 calc R U
C17 C 0.9822(6) 0.7278(10) 0.158(3) 0.085(5) Uani 1 1 d D .
H17A H 0.9894 0.7688 0.2938 0.102 Uiso 1 1 calc R U

loop_
_atom_site_aniso_label
_atom_site_aniso_U_11
_atom_site_aniso_U_22
_atom_site_aniso_U_33
_atom_site_aniso_U_23
_atom_site_aniso_U_13
_atom_site_aniso_U_12
Br1 0.0619(7) 0.0783(8) 0.0673(7) -0.0022(10) 0.0204(8) -0.0073(6)
N1 0.039(4) 0.032(4) 0.054(8) 0.003(4) -0.006(4) -0.002(3)
N2 0.053(5) 0.041(5) 0.060(6) 0.005(5) 0.000(5) -0.003(4)
C1 0.040(5) 0.035(5) 0.051(6) -0.006(4) 0.004(4) 0.001(4)
C2 0.057(6) 0.047(6) 0.059(9) -0.007(6) 0.003(6) 0.012(5)
C3 0.060(7) 0.049(6) 0.064(7) -0.004(6) -0.006(6) 0.017(5)
C4 0.074(8) 0.045(5) 0.075(10) 0.004(8) -0.014(9) 0.006(5)
C5 0.086(9) 0.048(6) 0.057(7) 0.014(6) -0.003(7) -0.008(6)
C6 0.067(7) 0.058(6) 0.042(7) 0.001(5) 0.006(5) -0.010(6)
C7 0.048(6) 0.042(5) 0.064(7) 0.001(5) 0.005(5) -0.001(5)
C8 0.049(6) 0.034(5) 0.041(6) 0.014(5) -0.006(5) -0.001(4)
C9 0.058(7) 0.040(5) 0.052(6) 0.000(5) -0.009(6) -0.001(5)
C10 0.043(6) 0.048(6) 0.050(7) 0.002(5) 0.003(5) -0.004(5)
C11 0.048(5) 0.029(4) 0.046(6) -0.011(5) 0.006(6) -0.001(4)
C12 0.050(6) 0.039(5) 0.052(8) 0.009(5) 0.004(5) -0.003(4)
C13 0.062(8) 0.070(8) 0.136(15) -0.051(10) -0.015(9) 0.008(6)
C14 0.109(12) 0.059(8) 0.146(15) -0.049(9) 0.024(11) 0.006(8)
C15 0.075(10) 0.064(8) 0.095(12) 0.016(8) 0.025(9) 0.022(7)
C16 0.047(7) 0.143(12) 0.090(14) -0.022(11) -0.010(7) 0.022(8)
C17 0.048(6) 0.135(11) 0.073(11) -0.042(10) -0.014(8) 0.017(7)

loop_
_atom_type_symbol
_atom_type_description
_atom_type_scat_dispersion_real
_atom_type_scat_dispersion_imag
_atom_type_scat_source
C C 0.0033 0.0016 'International Tables Vol C Tables 4.2.6.8 and 6.1.1.4'
H H 0.0000 0.0000 'International Tables Vol C Tables 4.2.6.8 and 6.1.1.4'
N N 0.0061 0.0033 'International Tables Vol C Tables 4.2.6.8 and 6.1.1.4'
Br Br -0.2901 2.4595 'International Tables Vol C Tables 4.2.6.8 and 6.1.1.4'

loop_
_geom_angle_atom_site_label_1
_geom_angle_atom_site_label_2
_geom_angle_atom_site_label_3
_geom_angle
C11 N1 C1 105.9(8)
C11 N1 C8 132.5(9)
C1 N1 C8 121.5(7)
C11 N2 C10 107.2(8)
C10 C1 N1 105.4(8)
C10 C1 C2 135.5(10)
N1 C1 C2 119.0(9)
C3 C2 C1 120.8(10)
C3 C2 H2B 119.6
C1 C2 H2B 119.6
C2 C3 C9 120.9(10)
C2 C3 H3A 119.6
C9 C3 H3A 119.6
C5 C4 C9 123.1(10)
C5 C4 H4A 118.4
C9 C4 H4A 118.4
C4 C5 C6 119.9(11)
C4 C5 H5A 120.1
C6 C5 H5A 120.1
C7 C6 C5 119.6(11)
C7 C6 H6A 120.2
C5 C6 H6A 120.2
C8 C7 C6 120.4(10)
C8 C7 H7A 119.8
C6 C7 H7A 119.8
C7 C8 C9 120.8(9)
C7 C8 N1 122.7(8)
C9 C8 N1 116.6(9)
C4 C9 C8 116.2(10)
C4 C9 C3 122.5(10)
C8 C9 C3 121.2(10)
C1 C10 N2 111.1(10)
C1 C10 Br1 127.4(8)
N2 C10 Br1 121.4(8)
N2 C11 N1 110.2(8)
N2 C11 C12 122.7(8)
N1 C11 C12 127.1(10)
C13 C12 C17 118.8(11)
C13 C12 C11 120.0(10)
C17 C12 C11 120.9(10)
C12 C13 C14 121.8(13)
C12 C13 H13A 119.1
C14 C13 H13A 119.1
C15 C14 C13 119.7(14)
C15 C14 H14A 120.1
C13 C14 H14A 120.1
C16 C15 C14 119.3(13)
C16 C15 H15A 120.3
C14 C15 H15A 120.3
C15 C16 C17 121.9(13)
C15 C16 H16A 119.0
C17 C16 H16A 119.0
C12 C17 C16 118.2(13)
C12 C17 H17A 120.9
C16 C17 H17A 120.9

loop_
_geom_bond_atom_site_label_1
_geom_bond_atom_site_label_2
_geom_bond_distance
Br1 C10 1.859(11)
N1 C11 1.385(11)
N1 C1 1.407(12)
N1 C8 1.423(12)
N2 C11 1.306(15)
N2 C10 1.358(13)
C1 C10 1.340(14)
C1 C2 1.428(13)
C2 C3 1.331(16)
C2 H2B 0.9300
C3 C9 1.426(15)
C3 H3A 0.9300
C4 C5 1.335(18)
C4 C9 1.411(18)
C4 H4A 0.9300
C5 C6 1.395(16)
C5 H5A 0.9300
C6 C7 1.387(14)
C6 H6A 0.9300
C7 C8 1.375(14)
C7 H7A 0.9300
C8 C9 1.417(14)
C11 C12 1.475(13)
C12 C13 1.326(16)
C12 C17 1.390(14)
C13 C14 1.382(19)
C13 H13A 0.9300
C14 C15 1.35(2)
C14 H14A 0.9300
C15 C16 1.326(19)
C15 H15A 0.9300
C16 C17 1.391(18)
C16 H16A 0.9300
C17 H17A 0.9300
